data_7716497
loop_
_publ_author_name
'Bhunia, Pradip'
'Gomila, Rosa M.'
'Frontera, Antonio'
'Ghosh, Ashutosh'

_publ_section_title
;
 Shift of the reduction potential of nickel(II) Schiff base complexes in
 the presence of redox innocent metal ions.
;
_journal_issue 29
_journal_name_full 'Dalton transactions (Cambridge, England : 2003)'
_journal_page_first 12316
_journal_page_last 12330
_journal_paper_doi 10.1039/d4dt00953c
_journal_volume 53
_journal_year 2024
_chemical_formula_moiety 'C42 H48 N4 Na Ni2 O8, B F4'
_chemical_formula_sum 'C42 H48 B F4 N4 Na Ni2 O8'
_chemical_formula_weight 964.06
_space_group_crystal_system monoclinic
_space_group_IT_number 15
_space_group_name_Hall '-C 2yc'
_space_group_name_H-M_alt 'C 1 2/c 1'
_atom_sites_solution_hydrogens geom
_audit_creation_date 2022-12-07
_audit_creation_method
;
Olex2 1.2
(compiled 2018.05.29 svn.r3508 for OlexSys, GUI svn.r5506)
;
_audit_update_record
;
2024-06-10 deposited with the CCDC.	2024-06-28 downloaded from the CCDC.
;
_cell_angle_alpha 90
_cell_angle_beta 118.229(6)
_cell_angle_gamma 90
_cell_formula_units_Z 8
_cell_length_a 37.658(6)
_cell_length_b 9.0189(13)
_cell_length_c 34.022(5)
_cell_measurement_reflns_used 9287
_cell_measurement_temperature 273(2)
_cell_measurement_theta_max 25.3
_cell_measurement_theta_min 1.3
_cell_volume 10181(3)
_computing_cell_refinement 'Bruker SAINT'
_computing_data_collection 'Bruker APEX2'
_computing_data_reduction 'Bruker SAINT'
_computing_molecular_graphics 'Olex2 (Dolomanov et al., 2009)'
_computing_publication_material 'Olex2 (Dolomanov et al., 2009)'
_computing_structure_refinement 'ShelXL (Sheldrick, 2015)'
_computing_structure_solution 'SHELXT 2014/5 (Sheldrick, 2014)'
_diffrn_ambient_temperature 273.15
_diffrn_measured_fraction_theta_full 1.000
_diffrn_measured_fraction_theta_max 0.998
_diffrn_measurement_device_type 'Bruker APEX-II CCD'
_diffrn_measurement_method '\f and \w scans'
_diffrn_radiation_type MoK\a
_diffrn_radiation_wavelength 0.71073
_diffrn_reflns_av_R_equivalents 0.1851
_diffrn_reflns_av_unetI/netI 0.0813
_diffrn_reflns_Laue_measured_fraction_full 1.000
_diffrn_reflns_Laue_measured_fraction_max 0.998
_diffrn_reflns_limit_h_max 45
_diffrn_reflns_limit_h_min -45
_diffrn_reflns_limit_k_max 10
_diffrn_reflns_limit_k_min -10
_diffrn_reflns_limit_l_max 40
_diffrn_reflns_limit_l_min -40
_diffrn_reflns_number 134139
_diffrn_reflns_point_group_measured_fraction_full 1.000
_diffrn_reflns_point_group_measured_fraction_max 0.998
_diffrn_reflns_theta_full 25.242
_diffrn_reflns_theta_max 25.337
_diffrn_reflns_theta_min 1.332
_exptl_absorpt_coefficient_mu 0.811
_exptl_absorpt_correction_T_max 0.911
_exptl_absorpt_correction_T_min 0.725
_exptl_absorpt_correction_type empirical
_exptl_absorpt_process_details SADABS
_exptl_crystal_colour RED
_exptl_crystal_density_diffrn 1.258
_exptl_crystal_description BLOCK
_exptl_crystal_F_000 4000
_exptl_crystal_size_max 0.41
_exptl_crystal_size_mid 0.35
_exptl_crystal_size_min 0.12
_refine_diff_density_max 0.929
_refine_diff_density_min -0.638
_refine_diff_density_rms 0.070
_refine_ls_extinction_method none
_refine_ls_goodness_of_fit_ref 1.010
_refine_ls_hydrogen_treatment constr
_refine_ls_matrix_type full
_refine_ls_number_parameters 567
_refine_ls_number_reflns 9287
_refine_ls_number_restraints 91
_refine_ls_restrained_S_all 1.073
_refine_ls_R_factor_all 0.1263
_refine_ls_R_factor_gt 0.0640
_refine_ls_shift/su_max 0.001
_refine_ls_shift/su_mean 0.000
_refine_ls_structure_factor_coef Fsqd
_refine_ls_weighting_details 'w=1/[\s^2^(Fo^2^)+(0.1020P)^2^] where P=(Fo^2^+2Fc^2^)/3'
_refine_ls_weighting_scheme calc
_refine_ls_wR_factor_gt 0.1625
_refine_ls_wR_factor_ref 0.1965
_reflns_Friedel_coverage 0.000
_reflns_number_gt 4907
_reflns_number_total 9287
_reflns_threshold_expression 'I > 2\s(I)'
_cod_data_source_file d4dt00953c2.cif
_cod_data_source_block 3
_cod_depositor_comments
;
The following automatic conversions were performed:

data item '_exptl_absorpt_correction_type' value 'EMPIRICAL' was
changed to 'empirical' in accordance with the
/home/data/users/saulius/crontab/automatic-downloads/rss-feeds/RSC/lib/dictionaries/cif_core.dic
dictionary named 'cif_core.dic' version 2.4.2 last updated on
2011-04-26.

Automatic conversion script
Id: cif_fix_values 8170 2020-07-09 18:12:32Z antanas 

 Adding full bibliography for 7716495--7716498.cif.
;
_cod_database_code 7716497
_shelx_shelxl_version_number 2018/3
_shelx_space_group_comment
;
The symmetry employed for this shelxl refinement is uniquely defined
by the following loop, which should always be used as a source of
symmetry information in preference to the above space-group names.
They are only intended as comments.
;
_olex2_refinement_description
;
1. Fixed Uiso
 At 1.2 times of:
  All C(H) groups, All C(H,H) groups
 At 1.5 times of:
  All C(H,H,H) groups
2. Restrained distances
 B1-F1 \\sim B1-F2 \\sim B1-F3 \\sim B1-F4
 with sigma of 0.02
 F1-F2 \\sim F1-F3 \\sim F1-F4 \\sim F2-F3 \\sim F2-F4 \\sim F3-F4
 with sigma of 0.04
3. Rigid bond restraints
 B1, F1, F2, F3, F4
 with sigma for 1-2 distances of 0.01 and sigma for 1-3 distances of 0.01
4. Uiso/Uaniso restraints and constraints
B1 \\sim F1 \\sim F2 \\sim F3 \\sim F4: within 2A with sigma of 0.04 and sigma
for terminal atoms of 0.08
Uanis(B1) \\sim Ueq, Uanis(F1) \\sim Ueq, Uanis(F2) \\sim Ueq, Uanis(F3) \\sim
Ueq, Uanis(F4) \\sim Ueq: with sigma of 0.005 and sigma for terminal atoms of
0.01
5.a Secondary CH2 refined with riding coordinates:
 C20(H20A,H20B), C70(H70A,H70B), C72(H72A,H72B), C22(H22A,H22B)
5.b Aromatic/amide H refined with riding coordinates:
 C24(H24), C74(H74), C68(H68), C28(H28), C14(H14), C18(H18), C76(H76),
 C77(H77), C66(H66), C26(H26), C78(H78), C27(H27), C65(H65), C64(H64), C15(H15),
  C16(H16)
5.c Idealised Me refined as rotating group:
 C92(H92A,H92B,H92C), C42(H42A,H42B,H42C), C3(H3A,H3B,H3C), C4(H4A,H4B,H4C),
 C102(H10A,H10B,H10C), C52(H52A,H52B,H52C), C1(H1A,H1B,H1C), C2(H2A,H2B,H2C)
;
_olex2_submission_special_instructions 'No special instructions were received'

loop_
_space_group_symop_operation_xyz
'x, y, z'
'-x, y, -z+1/2'
'x+1/2, y+1/2, z'
'-x+1/2, y+1/2, -z+1/2'
'-x, -y, -z'
'x, -y, z-1/2'
'-x+1/2, -y+1/2, -z'
'x+1/2, -y+1/2, z-1/2'

loop_
_atom_site_label
_atom_site_type_symbol
_atom_site_fract_x
_atom_site_fract_y
_atom_site_fract_z
_atom_site_U_iso_or_equiv
_atom_site_adp_type
_atom_site_occupancy
_atom_site_site_symmetry_order
_atom_site_calc_flag
_atom_site_refinement_flags_posn
_atom_site_refinement_flags_adp
_atom_site_refinement_flags_occupancy
_atom_site_disorder_assembly
_atom_site_disorder_group
Ni2 Ni 0.73410(2) 0.34461(7) 0.59740(2) 0.0501(2) Uani 1 1 d . . . . .
Ni1 Ni 0.55974(2) 0.17365(7) 0.60689(2) 0.0555(2) Uani 1 1 d . . . . .
Na1 Na 0.64559(6) 0.2800(2) 0.60137(7) 0.0605(6) Uani 1 1 d . . . . .
O61 O 0.69903(10) 0.1891(3) 0.58763(12) 0.0548(9) Uani 1 1 d . . . . .
O11 O 0.61500(10) 0.1651(4) 0.64201(12) 0.0607(10) Uani 1 1 d . . . . .
O31 O 0.57261(10) 0.2823(4) 0.56960(13) 0.0627(10) Uani 1 1 d . . . . .
O81 O 0.69746(9) 0.4500(4) 0.60764(12) 0.0571(9) Uani 1 1 d . . . . .
O41 O 0.69031(10) 0.2361(4) 0.68582(12) 0.0672(10) Uani 1 1 d . . . . .
O91 O 0.63525(11) 0.0255(4) 0.56351(13) 0.0696(11) Uani 1 1 d . . . . .
O51 O 0.60654(11) 0.3674(4) 0.52241(13) 0.0744(11) Uani 1 1 d . . . . .
N19 N 0.55002(13) 0.0310(5) 0.64010(16) 0.0588(12) Uani 1 1 d . . . . .
N73 N 0.76329(12) 0.5119(5) 0.59851(14) 0.0536(11) Uani 1 1 d . . . . .
O101 O 0.64584(12) 0.5326(4) 0.63375(14) 0.0784(12) Uani 1 1 d . . . . .
N69 N 0.77302(12) 0.2227(5) 0.59570(14) 0.0516(10) Uani 1 1 d . . . . .
N23 N 0.50501(12) 0.2189(5) 0.57488(17) 0.0564(11) Uani 1 1 d . . . . .
C30 C 0.54828(17) 0.3093(5) 0.5272(2) 0.0565(14) Uani 1 1 d . . . . .
C29 C 0.56527(17) 0.3564(6) 0.5001(2) 0.0610(14) Uani 1 1 d . . . . .
C75 C 0.73409(15) 0.6778(5) 0.63169(17) 0.0524(13) Uani 1 1 d . . . . .
C62 C 0.69769(16) 0.0678(6) 0.56569(17) 0.0556(13) Uani 1 1 d . . . . .
C24 C 0.48757(16) 0.2692(6) 0.5344(2) 0.0645(16) Uani 1 1 d . . . . .
H24 H 0.460109 0.288611 0.521976 0.077 Uiso 1 1 calc R . . . .
C12 C 0.63444(15) 0.1137(6) 0.68298(18) 0.0535(13) Uani 1 1 d . . . . .
C25 C 0.50587(17) 0.2980(6) 0.5071(2) 0.0615(15) Uani 1 1 d . . . . .
C80 C 0.70358(15) 0.5838(6) 0.62623(16) 0.0512(13) Uani 1 1 d . . . . .
C79 C 0.67621(17) 0.6309(6) 0.64194(19) 0.0634(15) Uani 1 1 d . . . . .
C67 C 0.72813(17) 0.0193(6) 0.55661(17) 0.0556(13) Uani 1 1 d . . . . .
C74 C 0.76091(16) 0.6393(6) 0.61396(18) 0.0613(14) Uani 1 1 d . . . . .
H74 H 0.777992 0.713300 0.613698 0.074 Uiso 1 1 calc R . . . .
C13 C 0.67581(16) 0.1497(6) 0.70800(18) 0.0559(13) Uani 1 1 d . . . . .
C68 C 0.76588(17) 0.0943(6) 0.57676(19) 0.0610(15) Uani 1 1 d . . . . .
H68 H 0.787473 0.046184 0.576202 0.073 Uiso 1 1 calc R . . . .
C28 C 0.54153(18) 0.3872(6) 0.4556(2) 0.0639(15) Uani 1 1 d . . . . .
H28 H 0.553466 0.414713 0.438188 0.077 Uiso 1 1 calc R . . . .
C20 C 0.51010(15) -0.0401(6) 0.6183(2) 0.0713(17) Uani 1 1 d . . . . .
H20A H 0.510591 -0.126464 0.635579 0.086 Uiso 1 1 calc R . . . .
H20B H 0.504686 -0.074065 0.588970 0.086 Uiso 1 1 calc R . . . .
C17 C 0.61732(17) 0.0238(7) 0.7025(2) 0.0677(15) Uani 1 1 d . . . . .
C14 C 0.69814(18) 0.1001(7) 0.7509(2) 0.0709(16) Uani 1 1 d . . . . .
H14 H 0.724988 0.128050 0.767606 0.085 Uiso 1 1 calc R . . . .
C18 C 0.57589(17) -0.0201(7) 0.6779(2) 0.0683(16) Uani 1 1 d . . . . .
H18 H 0.567033 -0.092707 0.690655 0.082 Uiso 1 1 calc R . . . .
C63 C 0.66295(17) -0.0248(6) 0.55112(19) 0.0620(14) Uani 1 1 d . . . . .
C70 C 0.81507(15) 0.2731(6) 0.62098(19) 0.0633(15) Uani 1 1 d . . . . .
H70A H 0.832939 0.191035 0.624310 0.076 Uiso 1 1 calc R . . . .
H70B H 0.820287 0.303638 0.650570 0.076 Uiso 1 1 calc R . . . .
C76 C 0.73790(18) 0.8191(6) 0.65123(19) 0.0660(15) Uani 1 1 d . . . . .
H76 H 0.758451 0.882348 0.653970 0.079 Uiso 1 1 calc R . . . .
C71 C 0.82428(16) 0.4018(7) 0.59819(19) 0.0640(15) Uani 1 1 d . . . . .
C77 C 0.7123(2) 0.8628(7) 0.6658(2) 0.0756(17) Uani 1 1 d . . . . .
H77 H 0.715278 0.955597 0.678904 0.091 Uiso 1 1 calc R . . . .
C66 C 0.72372(19) -0.1140(6) 0.5325(2) 0.0697(16) Uani 1 1 d . . . . .
H66 H 0.744507 -0.145982 0.527096 0.084 Uiso 1 1 calc R . . . .
C26 C 0.48233(19) 0.3362(6) 0.4617(2) 0.0753(18) Uani 1 1 d . . . . .
H26 H 0.454374 0.333007 0.448833 0.090 Uiso 1 1 calc R . . . .
C72 C 0.78796(16) 0.5009(6) 0.57492(19) 0.0654(15) Uani 1 1 d . . . . .
H72A H 0.796905 0.599372 0.572182 0.078 Uiso 1 1 calc R . . . .
H72B H 0.771147 0.463211 0.545040 0.078 Uiso 1 1 calc R . . . .
C78 C 0.68094(19) 0.7686(7) 0.66137(19) 0.0719(17) Uani 1 1 d . . . . .
H78 H 0.663208 0.799402 0.671624 0.086 Uiso 1 1 calc R . . . .
C27 C 0.4998(2) 0.3774(6) 0.4363(2) 0.0748(17) Uani 1 1 d . . . . .
H27 H 0.483847 0.399081 0.406248 0.090 Uiso 1 1 calc R . . . .
C65 C 0.6895(2) -0.1947(6) 0.5173(2) 0.0728(17) Uani 1 1 d . . . . .
H65 H 0.686409 -0.279782 0.500532 0.087 Uiso 1 1 calc R . . . .
C64 C 0.65898(19) -0.1505(6) 0.5267(2) 0.0736(17) Uani 1 1 d . . . . .
H64 H 0.635580 -0.206817 0.516332 0.088 Uiso 1 1 calc R . . . .
C21 C 0.47592(17) 0.0616(7) 0.6135(2) 0.0696(16) Uani 1 1 d . . . . .
C22 C 0.48258(17) 0.2175(6) 0.6000(2) 0.0754(17) Uani 1 1 d . . . . .
H22A H 0.456553 0.263766 0.582041 0.090 Uiso 1 1 calc R . . . .
H22B H 0.497005 0.276794 0.626690 0.090 Uiso 1 1 calc R . . . .
C15 C 0.6803(2) 0.0071(8) 0.7696(2) 0.0836(19) Uani 1 1 d . . . . .
H15 H 0.695499 -0.028235 0.798494 0.100 Uiso 1 1 calc R . . . .
C92 C 0.60271(17) -0.0699(7) 0.5555(2) 0.086(2) Uani 1 1 d . . . . .
H92A H 0.586513 -0.084503 0.523947 0.129 Uiso 1 1 calc GR . . . .
H92B H 0.586554 -0.026371 0.567393 0.129 Uiso 1 1 calc GR . . . .
H92C H 0.612974 -0.163737 0.569677 0.129 Uiso 1 1 calc GR . . . .
C16 C 0.6410(2) -0.0318(8) 0.7458(2) 0.088(2) Uani 1 1 d . . . . .
H16 H 0.629622 -0.095603 0.758275 0.106 Uiso 1 1 calc R . . . .
C42 C 0.73068(18) 0.2864(8) 0.7099(2) 0.098(2) Uani 1 1 d . . . . .
H42A H 0.733797 0.343389 0.735214 0.146 Uiso 1 1 calc GR . . . .
H42B H 0.737028 0.347197 0.690945 0.146 Uiso 1 1 calc GR . . . .
H42C H 0.748548 0.202728 0.720005 0.146 Uiso 1 1 calc GR . . . .
C3 C 0.8351(2) 0.3437(7) 0.5628(2) 0.090(2) Uani 1 1 d . . . . .
H3A H 0.814699 0.275810 0.543356 0.135 Uiso 1 1 calc GR . . . .
H3B H 0.860623 0.293579 0.577155 0.135 Uiso 1 1 calc GR . . . .
H3C H 0.836810 0.425347 0.545615 0.135 Uiso 1 1 calc GR . . . .
C4 C 0.86037(18) 0.4865(7) 0.6347(2) 0.093(2) Uani 1 1 d . . . . .
H4A H 0.871007 0.553684 0.620976 0.139 Uiso 1 1 calc GR . . . .
H4B H 0.880912 0.417155 0.652995 0.139 Uiso 1 1 calc GR . . . .
H4C H 0.851676 0.541286 0.652773 0.139 Uiso 1 1 calc GR . . . .
C102 C 0.6206(2) 0.5648(8) 0.6528(3) 0.105(2) Uani 1 1 d . . . . .
H10A H 0.636121 0.562881 0.684700 0.157 Uiso 1 1 calc GR . . . .
H10B H 0.599526 0.492041 0.643249 0.157 Uiso 1 1 calc GR . . . .
H10C H 0.608932 0.661384 0.643293 0.157 Uiso 1 1 calc GR . . . .
C52 C 0.62606(19) 0.4110(8) 0.4972(2) 0.097(2) Uani 1 1 d . . . . .
H52A H 0.620730 0.339000 0.474255 0.145 Uiso 1 1 calc GR . . . .
H52B H 0.654584 0.417506 0.516476 0.145 Uiso 1 1 calc GR . . . .
H52C H 0.616003 0.505975 0.483726 0.145 Uiso 1 1 calc GR . . . .
C1 C 0.43709(18) -0.0043(7) 0.5779(3) 0.103(2) Uani 1 1 d . . . . .
H1A H 0.434033 -0.103139 0.586394 0.155 Uiso 1 1 calc GR . . . .
H1B H 0.437763 -0.007314 0.550076 0.155 Uiso 1 1 calc GR . . . .
H1C H 0.414782 0.055483 0.574702 0.155 Uiso 1 1 calc GR . . . .
C2 C 0.4748(2) 0.0738(8) 0.6571(2) 0.105(2) Uani 1 1 d . . . . .
H2A H 0.459389 0.159510 0.656418 0.158 Uiso 1 1 calc GR . . . .
H2B H 0.501748 0.083095 0.681113 0.158 Uiso 1 1 calc GR . . . .
H2C H 0.462470 -0.013460 0.661450 0.158 Uiso 1 1 calc GR . . . .
F4 F 0.6073(2) 0.6795(9) 0.4113(3) 0.247(3) Uani 1 1 d D U . . .
F2 F 0.6029(3) 0.4573(10) 0.3821(3) 0.296(4) Uani 1 1 d D U . . .
B1 B 0.6190(4) 0.5845(16) 0.3907(5) 0.225(6) Uani 1 1 d D U . . .
F3 F 0.6564(3) 0.5892(11) 0.4141(4) 0.337(4) Uani 1 1 d D U . . .
F1 F 0.6086(4) 0.6385(13) 0.3514(4) 0.368(5) Uani 1 1 d D U . . .

loop_
_atom_site_aniso_label
_atom_site_aniso_U_11
_atom_site_aniso_U_22
_atom_site_aniso_U_33
_atom_site_aniso_U_23
_atom_site_aniso_U_13
_atom_site_aniso_U_12
Ni2 0.0464(4) 0.0547(4) 0.0571(4) -0.0018(3) 0.0309(3) 0.0004(3)
Ni1 0.0420(4) 0.0627(4) 0.0668(5) -0.0011(4) 0.0298(4) -0.0023(3)
Na1 0.0482(12) 0.0732(13) 0.0699(14) -0.0027(11) 0.0358(11) -0.0063(10)
O61 0.053(2) 0.056(2) 0.069(2) -0.0119(18) 0.0396(19) -0.0081(17)
O11 0.041(2) 0.085(3) 0.059(2) 0.006(2) 0.0259(19) -0.0070(18)
O31 0.044(2) 0.079(2) 0.064(3) 0.003(2) 0.024(2) -0.0069(18)
O81 0.052(2) 0.058(2) 0.073(2) -0.0129(19) 0.0397(19) -0.0024(17)
O41 0.047(2) 0.088(3) 0.063(3) 0.001(2) 0.023(2) -0.008(2)
O91 0.055(2) 0.060(2) 0.096(3) -0.016(2) 0.037(2) -0.0135(19)
O51 0.056(2) 0.097(3) 0.077(3) 0.013(2) 0.037(2) 0.004(2)
N19 0.047(3) 0.061(3) 0.076(3) -0.001(2) 0.035(3) 0.001(2)
N73 0.053(3) 0.058(3) 0.058(3) 0.004(2) 0.032(2) 0.000(2)
O101 0.066(3) 0.086(3) 0.106(3) -0.021(2) 0.059(3) -0.008(2)
N69 0.051(3) 0.054(3) 0.061(3) 0.003(2) 0.036(2) 0.002(2)
N23 0.040(3) 0.051(2) 0.082(4) -0.006(2) 0.032(3) -0.003(2)
C30 0.054(3) 0.054(3) 0.062(4) -0.008(3) 0.027(3) -0.002(3)
C29 0.056(4) 0.060(3) 0.069(4) 0.004(3) 0.032(3) 0.005(3)
C75 0.050(3) 0.054(3) 0.053(3) 0.000(3) 0.025(3) 0.002(3)
C62 0.057(3) 0.058(3) 0.051(3) -0.002(3) 0.025(3) 0.001(3)
C24 0.037(3) 0.054(3) 0.094(5) -0.012(3) 0.024(3) -0.007(3)
C12 0.044(3) 0.069(3) 0.048(3) -0.001(3) 0.021(3) 0.004(3)
C25 0.053(3) 0.051(3) 0.068(4) -0.008(3) 0.019(3) -0.002(3)
C80 0.048(3) 0.059(3) 0.048(3) -0.002(3) 0.024(3) 0.004(3)
C79 0.064(4) 0.066(4) 0.063(4) 0.001(3) 0.032(3) 0.008(3)
C67 0.066(4) 0.059(3) 0.052(3) 0.007(3) 0.037(3) 0.003(3)
C74 0.058(4) 0.057(3) 0.063(4) 0.003(3) 0.023(3) -0.004(3)
C13 0.050(3) 0.066(3) 0.059(4) -0.004(3) 0.032(3) 0.002(3)
C68 0.064(4) 0.066(4) 0.072(4) 0.014(3) 0.047(3) 0.025(3)
C28 0.075(4) 0.057(3) 0.063(4) -0.001(3) 0.034(3) 0.007(3)
C20 0.054(4) 0.058(3) 0.104(5) -0.010(3) 0.039(3) -0.016(3)
C17 0.062(4) 0.083(4) 0.067(4) 0.008(3) 0.038(3) 0.004(3)
C14 0.058(4) 0.094(4) 0.057(4) 0.000(3) 0.025(3) 0.002(3)
C18 0.054(4) 0.081(4) 0.086(5) 0.010(4) 0.046(4) 0.002(3)
C63 0.061(4) 0.062(4) 0.064(4) -0.007(3) 0.030(3) -0.002(3)
C70 0.050(3) 0.073(4) 0.070(4) 0.006(3) 0.032(3) 0.007(3)
C76 0.068(4) 0.057(3) 0.075(4) -0.004(3) 0.035(3) 0.004(3)
C71 0.048(3) 0.083(4) 0.073(4) -0.002(3) 0.038(3) -0.003(3)
C77 0.087(5) 0.069(4) 0.069(4) -0.013(3) 0.035(4) 0.003(4)
C66 0.087(5) 0.059(3) 0.076(4) -0.002(3) 0.049(4) 0.007(3)
C26 0.066(4) 0.057(4) 0.078(5) -0.010(3) 0.014(4) 0.000(3)
C72 0.067(4) 0.069(4) 0.081(4) 0.010(3) 0.052(3) 0.002(3)
C78 0.083(4) 0.076(4) 0.067(4) -0.009(3) 0.044(4) 0.015(4)
C27 0.081(5) 0.061(4) 0.064(4) -0.006(3) 0.020(4) -0.003(3)
C65 0.084(5) 0.061(4) 0.071(4) -0.014(3) 0.034(4) -0.003(3)
C64 0.079(4) 0.069(4) 0.066(4) -0.012(3) 0.028(3) -0.015(3)
C21 0.054(4) 0.081(4) 0.084(4) -0.002(3) 0.041(3) -0.014(3)
C22 0.054(4) 0.077(4) 0.106(5) -0.004(4) 0.047(4) -0.004(3)
C15 0.072(4) 0.117(5) 0.058(4) 0.020(4) 0.028(4) 0.008(4)
C92 0.066(4) 0.076(4) 0.115(6) -0.018(4) 0.041(4) -0.015(3)
C16 0.080(5) 0.112(5) 0.085(5) 0.020(4) 0.049(4) -0.002(4)
C42 0.062(4) 0.120(6) 0.084(5) 0.012(4) 0.012(4) -0.030(4)
C3 0.095(5) 0.102(5) 0.107(5) 0.013(4) 0.076(5) 0.018(4)
C4 0.068(4) 0.100(5) 0.111(6) -0.006(4) 0.043(4) -0.013(4)
C102 0.103(5) 0.109(5) 0.154(7) -0.018(5) 0.103(6) 0.000(4)
C52 0.083(5) 0.140(6) 0.090(5) 0.015(5) 0.059(4) 0.002(4)
C1 0.070(5) 0.089(5) 0.143(7) 0.001(5) 0.044(5) -0.017(4)
C2 0.092(5) 0.120(6) 0.122(6) 0.010(5) 0.066(5) 0.011(5)
F4 0.227(6) 0.247(6) 0.283(7) 0.013(5) 0.133(5) 0.090(5)
F2 0.323(8) 0.202(6) 0.295(8) 0.014(5) 0.090(6) -0.001(5)
B1 0.226(7) 0.224(7) 0.227(7) -0.010(5) 0.109(5) 0.008(5)
F3 0.193(5) 0.341(8) 0.434(8) -0.154(7) 0.113(5) 0.068(5)
F1 0.492(10) 0.357(9) 0.287(7) 0.031(6) 0.210(6) -0.033(7)

loop_
_atom_type_symbol
_atom_type_description
_atom_type_scat_dispersion_real
_atom_type_scat_dispersion_imag
_atom_type_scat_source
C C 0.0033 0.0016 'International Tables Vol C Tables 4.2.6.8 and 6.1.1.4'
H H 0.0000 0.0000 'International Tables Vol C Tables 4.2.6.8 and 6.1.1.4'
B B 0.0013 0.0007 'International Tables Vol C Tables 4.2.6.8 and 6.1.1.4'
F F 0.0171 0.0103 'International Tables Vol C Tables 4.2.6.8 and 6.1.1.4'
N N 0.0061 0.0033 'International Tables Vol C Tables 4.2.6.8 and 6.1.1.4'
Na Na 0.0362 0.0249 'International Tables Vol C Tables 4.2.6.8 and 6.1.1.4'
Ni Ni 0.3393 1.1124 'International Tables Vol C Tables 4.2.6.8 and 6.1.1.4'
O O 0.0106 0.0060 'International Tables Vol C Tables 4.2.6.8 and 6.1.1.4'

loop_
_geom_angle_atom_site_label_1
_geom_angle_atom_site_label_2
_geom_angle_atom_site_label_3
_geom_angle
_geom_angle_site_symmetry_1
_geom_angle_site_symmetry_3
_geom_angle_publ_flag
O61 Ni2 N73 170.95(17) . . ?
O61 Ni2 N69 93.02(16) . . ?
O81 Ni2 O61 83.67(14) . . ?
O81 Ni2 N73 93.78(17) . . ?
O81 Ni2 N69 170.67(17) . . ?
N69 Ni2 N73 90.79(18) . . ?
O11 Ni1 N19 93.64(18) . . ?
O11 Ni1 N23 169.34(17) . . ?
O31 Ni1 O11 83.37(16) . . ?
O31 Ni1 N19 168.29(17) . . ?
O31 Ni1 N23 93.41(19) . . ?
N19 Ni1 N23 91.5(2) . . ?
O61 Na1 O31 141.93(15) . . ?
O61 Na1 O41 89.93(13) . . ?
O61 Na1 O91 62.78(12) . . ?
O61 Na1 O51 91.12(13) . . ?
O61 Na1 O101 123.94(14) . . ?
O11 Na1 O61 129.29(14) . . ?
O11 Na1 O31 60.84(13) . . ?
O11 Na1 O41 62.19(12) . . ?
O11 Na1 O91 84.47(14) . . ?
O11 Na1 O51 123.57(14) . . ?
O11 Na1 O101 92.38(14) . . ?
O31 Na1 O41 120.07(14) . . ?
O31 Na1 O91 85.03(13) . . ?
O31 Na1 O51 63.46(13) . . ?
O31 Na1 O101 87.50(14) . . ?
O91 Na1 O41 106.57(14) . . ?
O51 Na1 O41 170.14(16) . . ?
O51 Na1 O91 82.57(14) . . ?
O51 Na1 O101 93.59(15) . . ?
O101 Na1 O41 77.73(14) . . ?
O101 Na1 O91 172.51(14) . . ?
Ni2 O61 Na1 107.36(15) . . ?
C62 O61 Ni2 124.6(3) . . ?
C62 O61 Na1 125.6(3) . . ?
Ni1 O11 Na1 107.99(17) . . ?
C12 O11 Ni1 126.3(3) . . ?
C12 O11 Na1 125.6(3) . . ?
Ni1 O31 Na1 107.44(17) . . ?
C30 O31 Ni1 125.5(3) . . ?
C30 O31 Na1 123.0(3) . . ?
C80 O81 Ni2 125.6(3) . . ?
C13 O41 Na1 118.8(3) . . ?
C13 O41 C42 117.5(4) . . ?
C42 O41 Na1 123.5(3) . . ?
C63 O91 Na1 119.5(3) . . ?
C63 O91 C92 117.0(4) . . ?
C92 O91 Na1 123.5(3) . . ?
C29 O51 Na1 120.5(3) . . ?
C29 O51 C52 117.2(5) . . ?
C52 O51 Na1 121.7(3) . . ?
C20 N19 Ni1 116.3(4) . . ?
C18 N19 Ni1 125.9(4) . . ?
C18 N19 C20 117.4(5) . . ?
C74 N73 Ni2 125.5(4) . . ?
C74 N73 C72 117.5(4) . . ?
C72 N73 Ni2 116.6(3) . . ?
C79 O101 Na1 120.2(3) . . ?
C79 O101 C102 116.9(5) . . ?
C102 O101 Na1 121.4(4) . . ?
C68 N69 Ni2 124.5(4) . . ?
C68 N69 C70 118.8(4) . . ?
C70 N69 Ni2 116.5(3) . . ?
C24 N23 Ni1 124.2(4) . . ?
C24 N23 C22 118.8(5) . . ?
C22 N23 Ni1 116.3(4) . . ?
O31 C30 C29 118.4(5) . . ?
O31 C30 C25 124.1(5) . . ?
C25 C30 C29 117.5(5) . . ?
O51 C29 C30 113.8(5) . . ?
O51 C29 C28 124.9(5) . . ?
C28 C29 C30 121.4(5) . . ?
C80 C75 C74 120.2(5) . . ?
C80 C75 C76 121.0(5) . . ?
C76 C75 C74 118.6(5) . . ?
O61 C62 C67 125.1(5) . . ?
O61 C62 C63 117.9(5) . . ?
C67 C62 C63 117.0(5) . . ?
N23 C24 H24 116.5 . . ?
N23 C24 C25 127.0(5) . . ?
C25 C24 H24 116.5 . . ?
O11 C12 C13 117.3(5) . . ?
O11 C12 C17 124.3(5) . . ?
C17 C12 C13 118.4(5) . . ?
C30 C25 C24 118.9(5) . . ?
C30 C25 C26 119.6(6) . . ?
C26 C25 C24 120.9(6) . . ?
O81 C80 C75 124.9(4) . . ?
O81 C80 C79 117.0(5) . . ?
C75 C80 C79 118.1(5) . . ?
O101 C79 C80 114.3(5) . . ?
O101 C79 C78 126.0(5) . . ?
C78 C79 C80 119.6(6) . . ?
C62 C67 C68 118.9(5) . . ?
C62 C67 C66 120.7(5) . . ?
C66 C67 C68 119.9(5) . . ?
N73 C74 C75 125.8(5) . . ?
N73 C74 H74 117.1 . . ?
C75 C74 H74 117.1 . . ?
O41 C13 C12 114.4(5) . . ?
O41 C13 C14 124.8(5) . . ?
C14 C13 C12 120.8(5) . . ?
N69 C68 C67 126.3(5) . . ?
N69 C68 H68 116.9 . . ?
C67 C68 H68 116.9 . . ?
C29 C28 H28 119.8 . . ?
C29 C28 C27 120.5(6) . . ?
C27 C28 H28 119.8 . . ?
N19 C20 H20A 108.8 . . ?
N19 C20 H20B 108.8 . . ?
N19 C20 C21 113.7(4) . . ?
H20A C20 H20B 107.7 . . ?
C21 C20 H20A 108.8 . . ?
C21 C20 H20B 108.8 . . ?
C12 C17 C18 120.4(5) . . ?
C12 C17 C16 120.2(5) . . ?
C16 C17 C18 119.3(6) . . ?
C13 C14 H14 120.2 . . ?
C13 C14 C15 119.6(6) . . ?
C15 C14 H14 120.2 . . ?
N19 C18 C17 126.1(5) . . ?
N19 C18 H18 116.9 . . ?
C17 C18 H18 116.9 . . ?
O91 C63 C62 113.8(5) . . ?
C64 C63 O91 125.3(5) . . ?
C64 C63 C62 120.9(5) . . ?
N69 C70 H70A 109.2 . . ?
N69 C70 H70B 109.2 . . ?
N69 C70 C71 112.3(4) . . ?
H70A C70 H70B 107.9 . . ?
C71 C70 H70A 109.2 . . ?
C71 C70 H70B 109.2 . . ?
C75 C76 H76 119.6 . . ?
C77 C76 C75 120.7(6) . . ?
C77 C76 H76 119.6 . . ?
C70 C71 C3 110.4(5) . . ?
C70 C71 C4 107.1(5) . . ?
C72 C71 C70 110.5(4) . . ?
C72 C71 C3 107.6(5) . . ?
C72 C71 C4 111.4(5) . . ?
C3 C71 C4 109.9(5) . . ?
C76 C77 H77 120.0 . . ?
C76 C77 C78 120.0(6) . . ?
C78 C77 H77 120.0 . . ?
C67 C66 H66 119.8 . . ?
C65 C66 C67 120.4(6) . . ?
C65 C66 H66 119.8 . . ?
C25 C26 H26 119.4 . . ?
C27 C26 C25 121.2(6) . . ?
C27 C26 H26 119.4 . . ?
N73 C72 C71 113.5(4) . . ?
N73 C72 H72A 108.9 . . ?
N73 C72 H72B 108.9 . . ?
C71 C72 H72A 108.9 . . ?
C71 C72 H72B 108.9 . . ?
H72A C72 H72B 107.7 . . ?
C79 C78 C77 120.5(5) . . ?
C79 C78 H78 119.7 . . ?
C77 C78 H78 119.7 . . ?
C28 C27 H27 120.1 . . ?
C26 C27 C28 119.8(6) . . ?
C26 C27 H27 120.1 . . ?
C66 C65 H65 120.0 . . ?
C66 C65 C64 120.0(6) . . ?
C64 C65 H65 120.0 . . ?
C63 C64 C65 120.8(6) . . ?
C63 C64 H64 119.6 . . ?
C65 C64 H64 119.6 . . ?
C20 C21 C22 109.5(4) . . ?
C1 C21 C20 107.3(5) . . ?
C1 C21 C22 110.7(5) . . ?
C2 C21 C20 110.6(5) . . ?
C2 C21 C22 108.2(5) . . ?
C2 C21 C1 110.4(5) . . ?
N23 C22 C21 113.9(5) . . ?
N23 C22 H22A 108.8 . . ?
N23 C22 H22B 108.8 . . ?
C21 C22 H22A 108.8 . . ?
C21 C22 H22B 108.8 . . ?
H22A C22 H22B 107.7 . . ?
C14 C15 H15 119.7 . . ?
C16 C15 C14 120.6(6) . . ?
C16 C15 H15 119.7 . . ?
O91 C92 H92A 109.5 . . ?
O91 C92 H92B 109.5 . . ?
O91 C92 H92C 109.5 . . ?
H92A C92 H92B 109.5 . . ?
H92A C92 H92C 109.5 . . ?
H92B C92 H92C 109.5 . . ?
C17 C16 H16 119.8 . . ?
C15 C16 C17 120.4(6) . . ?
C15 C16 H16 119.8 . . ?
O41 C42 H42A 109.5 . . ?
O41 C42 H42B 109.5 . . ?
O41 C42 H42C 109.5 . . ?
H42A C42 H42B 109.5 . . ?
H42A C42 H42C 109.5 . . ?
H42B C42 H42C 109.5 . . ?
C71 C3 H3A 109.5 . . ?
C71 C3 H3B 109.5 . . ?
C71 C3 H3C 109.5 . . ?
H3A C3 H3B 109.5 . . ?
H3A C3 H3C 109.5 . . ?
H3B C3 H3C 109.5 . . ?
C71 C4 H4A 109.5 . . ?
C71 C4 H4B 109.5 . . ?
C71 C4 H4C 109.5 . . ?
H4A C4 H4B 109.5 . . ?
H4A C4 H4C 109.5 . . ?
H4B C4 H4C 109.5 . . ?
O101 C102 H10A 109.5 . . ?
O101 C102 H10B 109.5 . . ?
O101 C102 H10C 109.5 . . ?
H10A C102 H10B 109.5 . . ?
H10A C102 H10C 109.5 . . ?
H10B C102 H10C 109.5 . . ?
O51 C52 H52A 109.5 . . ?
O51 C52 H52B 109.5 . . ?
O51 C52 H52C 109.5 . . ?
H52A C52 H52B 109.5 . . ?
H52A C52 H52C 109.5 . . ?
H52B C52 H52C 109.5 . . ?
C21 C1 H1A 109.5 . . ?
C21 C1 H1B 109.5 . . ?
C21 C1 H1C 109.5 . . ?
H1A C1 H1B 109.5 . . ?
H1A C1 H1C 109.5 . . ?
H1B C1 H1C 109.5 . . ?
C21 C2 H2A 109.5 . . ?
C21 C2 H2B 109.5 . . ?
C21 C2 H2C 109.5 . . ?
H2A C2 H2B 109.5 . . ?
H2A C2 H2C 109.5 . . ?
H2B C2 H2C 109.5 . . ?
F2 B1 F4 118.2(13) . . ?
F2 B1 F1 102.9(12) . . ?
F3 B1 F4 101.5(11) . . ?
F3 B1 F2 116.8(14) . . ?
F3 B1 F1 110.2(14) . . ?
F1 B1 F4 106.9(13) . . ?

loop_
_geom_bond_atom_site_label_1
_geom_bond_atom_site_label_2
_geom_bond_distance
_geom_bond_site_symmetry_2
_geom_bond_publ_flag
Ni2 O61 1.845(3) . ?
Ni2 O81 1.840(3) . ?
Ni2 N73 1.857(4) . ?
Ni2 N69 1.855(4) . ?
Ni1 O11 1.847(3) . ?
Ni1 O31 1.840(4) . ?
Ni1 N19 1.859(4) . ?
Ni1 N23 1.865(4) . ?
Na1 O61 2.414(4) . ?
Na1 O11 2.412(4) . ?
Na1 O31 2.432(4) . ?
Na1 O41 2.582(4) . ?
Na1 O91 2.569(4) . ?
Na1 O51 2.503(4) . ?
Na1 O101 2.529(4) . ?
O61 C62 1.312(6) . ?
O11 C12 1.315(6) . ?
O31 C30 1.314(6) . ?
O81 C80 1.331(6) . ?
O41 C13 1.365(6) . ?
O41 C42 1.418(6) . ?
O91 C63 1.374(6) . ?
O91 C92 1.415(6) . ?
O51 C29 1.373(6) . ?
O51 C52 1.425(6) . ?
N19 C20 1.472(6) . ?
N19 C18 1.277(7) . ?
N73 C74 1.284(6) . ?
N73 C72 1.491(6) . ?
O101 C79 1.368(6) . ?
O101 C102 1.410(6) . ?
N69 C68 1.290(6) . ?
N69 C70 1.472(6) . ?
N23 C24 1.294(7) . ?
N23 C22 1.457(7) . ?
C30 C29 1.416(7) . ?
C30 C25 1.413(7) . ?
C29 C28 1.374(7) . ?
C75 C80 1.368(7) . ?
C75 C74 1.442(7) . ?
C75 C76 1.413(7) . ?
C62 C67 1.392(7) . ?
C62 C63 1.429(7) . ?
C24 H24 0.9300 . ?
C24 C25 1.419(8) . ?
C12 C13 1.415(7) . ?
C12 C17 1.386(7) . ?
C25 C26 1.413(8) . ?
C80 C79 1.432(7) . ?
C79 C78 1.378(8) . ?
C67 C68 1.424(7) . ?
C67 C66 1.421(7) . ?
C74 H74 0.9300 . ?
C13 C14 1.371(7) . ?
C68 H68 0.9300 . ?
C28 H28 0.9300 . ?
C28 C27 1.391(8) . ?
C20 H20A 0.9700 . ?
C20 H20B 0.9700 . ?
C20 C21 1.524(7) . ?
C17 C18 1.434(7) . ?
C17 C16 1.405(8) . ?
C14 H14 0.9300 . ?
C14 C15 1.401(8) . ?
C18 H18 0.9300 . ?
C63 C64 1.371(7) . ?
C70 H70A 0.9700 . ?
C70 H70B 0.9700 . ?
C70 C71 1.525(7) . ?
C76 H76 0.9300 . ?
C76 C77 1.334(7) . ?
C71 C72 1.507(7) . ?
C71 C3 1.536(7) . ?
C71 C4 1.541(8) . ?
C77 H77 0.9300 . ?
C77 C78 1.404(8) . ?
C66 H66 0.9300 . ?
C66 C65 1.351(7) . ?
C26 H26 0.9300 . ?
C26 C27 1.359(8) . ?
C72 H72A 0.9700 . ?
C72 H72B 0.9700 . ?
C78 H78 0.9300 . ?
C27 H27 0.9300 . ?
C65 H65 0.9300 . ?
C65 C64 1.391(8) . ?
C64 H64 0.9300 . ?
C21 C22 1.536(8) . ?
C21 C1 1.511(8) . ?
C21 C2 1.509(8) . ?
C22 H22A 0.9700 . ?
C22 H22B 0.9700 . ?
C15 H15 0.9300 . ?
C15 C16 1.353(8) . ?
C92 H92A 0.9600 . ?
C92 H92B 0.9600 . ?
C92 H92C 0.9600 . ?
C16 H16 0.9300 . ?
C42 H42A 0.9600 . ?
C42 H42B 0.9600 . ?
C42 H42C 0.9600 . ?
C3 H3A 0.9600 . ?
C3 H3B 0.9600 . ?
C3 H3C 0.9600 . ?
C4 H4A 0.9600 . ?
C4 H4B 0.9600 . ?
C4 H4C 0.9600 . ?
C102 H10A 0.9600 . ?
C102 H10B 0.9600 . ?
C102 H10C 0.9600 . ?
C52 H52A 0.9600 . ?
C52 H52B 0.9600 . ?
C52 H52C 0.9600 . ?
C1 H1A 0.9600 . ?
C1 H1B 0.9600 . ?
C1 H1C 0.9600 . ?
C2 H2A 0.9600 . ?
C2 H2B 0.9600 . ?
C2 H2C 0.9600 . ?
F4 B1 1.306(12) . ?
F2 B1 1.266(11) . ?
B1 F3 1.248(12) . ?
B1 F1 1.296(12) . ?

loop_
_smtbx_masks_void_nr
_smtbx_masks_void_average_x
_smtbx_masks_void_average_y
_smtbx_masks_void_average_z
_smtbx_masks_void_volume
_smtbx_masks_void_count_electrons
_smtbx_masks_void_content
1 0.000 -0.427 0.250 558.0 128.3 ?
2 0.000 -0.002 0.750 558.0 128.3 ?
3 0.203 -0.042 0.494 7.4 0.0 ?
4 0.203 0.042 0.994 7.4 0.0 ?
5 0.500 -0.702 0.250 558.0 128.3 ?
6 0.500 0.987 0.750 558.0 128.3 ?
7 0.297 0.458 0.006 7.4 0.0 ?
8 0.297 0.542 0.506 7.4 0.0 ?
9 0.703 0.458 0.494 7.4 0.0 ?
10 0.703 0.542 0.994 7.4 0.0 ?
11 0.797 -0.042 0.006 7.4 0.0 ?
12 0.797 0.042 0.506 7.4 0.0 ?
